data_4340404
loop_
_publ_author_name
'Li, Fang-Fang'
'Ma, Jian-Fang'
'Song, Shu-Yan'
'Yang, Jin'
'Liu, Ying-Ying'
'Su, Zhong-Min'

_publ_section_title
;
 Influence of neutral ligands on the structures of silver(I) sulfonates.
;
_journal_issue 25
_journal_name_full 'Inorganic chemistry'
_journal_page_first 9374
_journal_page_last 9383
_journal_paper_doi 10.1021/ic050984z
_journal_volume 44
_journal_year 2005
_chemical_formula_moiety 'C22 H21 Ag N2 O3 S'
_chemical_formula_sum 'C22 H21 Ag N2 O3 S'
_chemical_formula_weight 501.34
_chemical_melting_point ?
_chemical_name_systematic
;
 ?
;
_space_group_IT_number 14
_symmetry_cell_setting monoclinic
_symmetry_space_group_name_Hall '-P 2ybc'
_symmetry_space_group_name_H-M 'P 1 21/c 1'
_atom_sites_solution_hydrogens geom
_atom_sites_solution_primary direct
_atom_sites_solution_secondary difmap
_audit_creation_method SHELXL-97
_cell_angle_alpha 90.00
_cell_angle_beta 100.6970(10)
_cell_angle_gamma 90.00
_cell_formula_units_Z 4
_cell_length_a 7.3225(4)
_cell_length_b 27.8469(14)
_cell_length_c 10.3597(5)
_cell_measurement_temperature 293(2)
_cell_volume 2075.73(18)
_computing_cell_refinement 'Bruker SMART'
_computing_data_collection 'Bruker SMART'
_computing_data_reduction 'Bruker SAINT software (Bruker, 1999)'
_computing_molecular_graphics 'SHELXTL-PLUS (Sheldrick, 1990)'
_computing_publication_material SHELXL-97
_computing_structure_refinement 'SHELXL-97 (Sheldrick, 1997)'
_computing_structure_solution 'SHELXS-97(Sheldrick, 1997)'
_diffrn_ambient_temperature 293(2)
_diffrn_measured_fraction_theta_full 0.998
_diffrn_measured_fraction_theta_max 0.924
_diffrn_measurement_device_type 'Bruker SMART APEX CCD'
_diffrn_measurement_method 'phi and omega scans'
_diffrn_radiation_monochromator graphite
_diffrn_radiation_source 'fine-focus sealed tube'
_diffrn_radiation_type MoK\a
_diffrn_radiation_wavelength 0.71073
_diffrn_reflns_av_R_equivalents 0.0374
_diffrn_reflns_av_sigmaI/netI 0.0398
_diffrn_reflns_limit_h_max 8
_diffrn_reflns_limit_h_min -9
_diffrn_reflns_limit_k_max 29
_diffrn_reflns_limit_k_min -37
_diffrn_reflns_limit_l_max 13
_diffrn_reflns_limit_l_min -13
_diffrn_reflns_number 12859
_diffrn_reflns_theta_full 25.00
_diffrn_reflns_theta_max 28.52
_diffrn_reflns_theta_min 1.46
_diffrn_standards_decay_% none
_diffrn_standards_interval_count none
_diffrn_standards_interval_time none
_diffrn_standards_number none
_exptl_absorpt_coefficient_mu 1.097
_exptl_absorpt_correction_T_max 0.269
_exptl_absorpt_correction_T_min 0.259
_exptl_absorpt_correction_type empirical
_exptl_absorpt_process_details SADABS
_exptl_crystal_colour Colorless
_exptl_crystal_density_diffrn 1.604
_exptl_crystal_density_meas ?
_exptl_crystal_density_method 'not measured'
_exptl_crystal_description Block
_exptl_crystal_F_000 1016
_exptl_crystal_size_max 0.305
_exptl_crystal_size_mid 0.128
_exptl_crystal_size_min 0.095
_refine_diff_density_max 1.158
_refine_diff_density_min -0.260
_refine_diff_density_rms 0.084
_refine_ls_extinction_method none
_refine_ls_goodness_of_fit_ref 1.077
_refine_ls_hydrogen_treatment mixed
_refine_ls_matrix_type full
_refine_ls_number_parameters 262
_refine_ls_number_reflns 4868
_refine_ls_number_restraints 0
_refine_ls_restrained_S_all 1.077
_refine_ls_R_factor_all 0.0781
_refine_ls_R_factor_gt 0.0554
_refine_ls_shift/su_max 0.001
_refine_ls_shift/su_mean 0.000
_refine_ls_structure_factor_coef Fsqd
_refine_ls_weighting_details 'calc w=1/[\s^2^(Fo^2^)+(0.0605P)^2^+0.1227P] where P=(Fo^2^+2Fc^2^)/3'
_refine_ls_weighting_scheme calc
_refine_ls_wR_factor_gt 0.1185
_refine_ls_wR_factor_ref 0.1288
_reflns_number_gt 3592
_reflns_number_total 4868
_reflns_threshold_expression >2sigma(I)
_cod_data_source_file ic050984zsi20050616_040803.cif
_cod_data_source_block Compound-5
_cod_depositor_comments
;
The following automatic conversions were performed:

'_chemical_melting_point' value 'not measured' was changed to '?' -
the value is undefined or not given.

'_symmetry_cell_setting' value
'Monoclinic' changed to 'monoclinic' according to
/usr/data/users/saulius/automatic-downloads/retrospective/ACS/lib/dictionaries/cif_core.dic
dictionary named 'cif_core.dic' version 2.4.2 from 2011-04-26.

Automatic conversion script
Id: cif_fix_values 2281 2013-09-26 08:29:07Z andrius 

The following automatic conversions were performed:

'_exptl_crystal_density_meas' value 'none' was changed to '?' - the
value is perceived as not measured.

Automatic conversion script
Id: cif_fix_values 3008 2015-01-20 13:52:24Z robertas 
;
_cod_original_sg_symbol_H-M P2(1)/c
_cod_database_code 4340404

loop_
_symmetry_equiv_pos_as_xyz
'x, y, z'
'-x, y+1/2, -z+1/2'
'-x, -y, -z'
'x, -y-1/2, z-1/2'

loop_
_atom_site_label
_atom_site_type_symbol
_atom_site_fract_x
_atom_site_fract_y
_atom_site_fract_z
_atom_site_U_iso_or_equiv
_atom_site_adp_type
_atom_site_occupancy
_atom_site_symmetry_multiplicity
_atom_site_calc_flag
_atom_site_refinement_flags
Ag1 Ag 1.19618(5) -0.029101(12) 0.00603(3) 0.06232(15) Uani 1 1 d .
S1 S 0.83596(16) 0.10019(4) -0.26259(9) 0.0566(3) Uani 1 1 d .
C13 C 1.5697(5) 0.09401(14) 0.2702(4) 0.0560(10) Uani 1 1 d .
H13 H 1.6342 0.1179 0.3225 0.067 Uiso 1 1 calc R
O3 O 0.9702(5) 0.06872(11) -0.1813(3) 0.0767(9) Uani 1 1 d .
N1 N 1.3741(4) 0.02257(11) 0.1180(3) 0.0504(8) Uani 1 1 d .
O2 O 0.7090(4) 0.12139(12) -0.1882(3) 0.0777(9) Uani 1 1 d .
O1 O 0.7489(5) 0.07754(12) -0.3823(3) 0.0839(10) Uani 1 1 d .
N2 N 1.0478(4) -0.07210(11) -0.1505(3) 0.0491(7) Uani 1 1 d .
C1 C 0.9709(5) 0.14875(12) -0.3090(3) 0.0458(8) Uani 1 1 d .
C11 C 1.3798(5) 0.06779(15) 0.0746(4) 0.0537(9) Uani 1 1 d .
H11 H 1.3142 0.0746 -0.0092 0.064 Uiso 1 1 calc R
C9 C 0.8898(5) 0.18494(12) -0.3977(3) 0.0458(8) Uani 1 1 d .
C18 C 0.8876(5) -0.07838(14) -0.3745(3) 0.0510(9) Uani 1 1 d .
C22 C 0.8036(7) -0.0539(2) -0.4994(4) 0.0789(14) Uani 1 1 d .
H22A H 0.7525 -0.0774 -0.5636 0.118 Uiso 1 1 calc R
H22B H 0.8975 -0.0357 -0.5313 0.118 Uiso 1 1 calc R
H22C H 0.7068 -0.0326 -0.4837 0.118 Uiso 1 1 calc R
C10 C 1.0083(6) 0.22154(13) -0.4324(4) 0.0565(10) Uani 1 1 d .
C21 C 1.0423(6) -0.12000(14) -0.1399(4) 0.0547(9) Uani 1 1 d .
H21 H 1.0939 -0.1343 -0.0603 0.066 Uiso 1 1 calc R
C17 C 0.9715(5) -0.05245(14) -0.2656(4) 0.0497(9) Uani 1 1 d .
H17 H 0.9750 -0.0192 -0.2730 0.060 Uiso 1 1 calc R
C12 C 1.4746(5) 0.10467(14) 0.1442(4) 0.0510(9) Uani 1 1 d .
C4 C 1.1988(7) 0.22083(16) -0.3762(5) 0.0720(13) Uani 1 1 d .
H4 H 1.2761 0.2449 -0.3975 0.086 Uiso 1 1 calc R
C8 C 0.6982(6) 0.18660(16) -0.4561(4) 0.0590(10) Uani 1 1 d .
H8 H 0.6167 0.1636 -0.4346 0.071 Uiso 1 1 calc R
C16 C 1.4726(7) 0.15429(16) 0.0859(5) 0.0799(14) Uani 1 1 d .
H16A H 1.5468 0.1754 0.1477 0.120 Uiso 1 1 calc R
H16B H 1.3472 0.1660 0.0663 0.120 Uiso 1 1 calc R
H16C H 1.5227 0.1531 0.0067 0.120 Uiso 1 1 calc R
C2 C 1.1560(6) 0.14967(15) -0.2595(4) 0.0606(11) Uani 1 1 d .
H2 H 1.2080 0.1256 -0.2022 0.073 Uiso 1 1 calc R
C14 C 1.5672(6) 0.04823(16) 0.3161(4) 0.0590(10) Uani 1 1 d .
H14 H 1.6317 0.0407 0.3996 0.071 Uiso 1 1 calc R
C15 C 1.4702(5) 0.01338(15) 0.2395(4) 0.0534(9) Uani 1 1 d .
H15 H 1.4705 -0.0177 0.2723 0.064 Uiso 1 1 calc R
C19 C 0.8859(6) -0.12792(15) -0.3600(4) 0.0597(11) Uani 1 1 d .
H19 H 0.8321 -0.1472 -0.4302 0.072 Uiso 1 1 calc R
C20 C 0.9635(6) -0.14851(15) -0.2421(4) 0.0615(11) Uani 1 1 d .
H20 H 0.9623 -0.1817 -0.2321 0.074 Uiso 1 1 calc R
C6 C 0.7497(9) 0.25684(19) -0.5801(5) 0.0858(16) Uani 1 1 d .
H6 H 0.7023 0.2801 -0.6417 0.103 Uiso 1 1 calc R
C3 C 1.2702(7) 0.18613(18) -0.2929(5) 0.0759(13) Uani 1 1 d .
H3 H 1.3965 0.1862 -0.2570 0.091 Uiso 1 1 calc R
C7 C 0.6341(8) 0.2223(2) -0.5445(5) 0.0808(14) Uani 1 1 d .
H7 H 0.5083 0.2231 -0.5815 0.097 Uiso 1 1 calc R
C5 C 0.9322(9) 0.25693(15) -0.5254(5) 0.0785(14) Uani 1 1 d .
H5 H 1.0092 0.2806 -0.5491 0.094 Uiso 1 1 calc R

loop_
_atom_site_aniso_label
_atom_site_aniso_U_11
_atom_site_aniso_U_22
_atom_site_aniso_U_33
_atom_site_aniso_U_23
_atom_site_aniso_U_13
_atom_site_aniso_U_12
Ag1 0.0622(2) 0.0684(3) 0.0549(2) -0.01382(15) 0.00708(15) -0.00776(16)
S1 0.0788(7) 0.0487(6) 0.0424(5) 0.0021(4) 0.0115(5) -0.0148(5)
C13 0.053(2) 0.053(2) 0.061(2) -0.012(2) 0.0074(19) -0.0047(18)
O3 0.103(2) 0.0585(18) 0.0679(19) 0.0228(15) 0.0130(17) 0.0004(17)
N1 0.0536(18) 0.051(2) 0.0465(17) -0.0005(14) 0.0098(14) 0.0013(14)
O2 0.079(2) 0.089(2) 0.0735(19) 0.0092(17) 0.0360(17) -0.0066(18)
O1 0.118(3) 0.074(2) 0.0560(17) -0.0079(15) 0.0076(17) -0.046(2)
N2 0.0469(17) 0.0518(19) 0.0492(17) -0.0012(15) 0.0109(14) 0.0042(14)
C1 0.058(2) 0.0387(19) 0.0400(18) -0.0062(15) 0.0078(16) -0.0057(16)
C11 0.052(2) 0.065(3) 0.0422(19) 0.0041(18) 0.0029(16) 0.0063(19)
C9 0.061(2) 0.0366(19) 0.0416(18) -0.0056(15) 0.0158(17) 0.0002(16)
C18 0.055(2) 0.055(2) 0.0436(19) -0.0026(17) 0.0117(17) 0.0118(18)
C22 0.103(4) 0.080(3) 0.052(2) 0.011(2) 0.008(2) 0.016(3)
C10 0.080(3) 0.034(2) 0.060(2) -0.0059(17) 0.022(2) -0.0056(19)
C21 0.056(2) 0.054(2) 0.055(2) 0.0055(19) 0.0094(18) 0.0071(19)
C17 0.054(2) 0.044(2) 0.054(2) -0.0039(17) 0.0158(18) 0.0057(17)
C12 0.041(2) 0.053(2) 0.060(2) 0.0021(19) 0.0102(17) 0.0061(17)
C4 0.079(3) 0.055(3) 0.085(3) -0.012(2) 0.024(3) -0.029(2)
C8 0.060(3) 0.061(3) 0.058(2) 0.002(2) 0.015(2) 0.006(2)
C16 0.079(3) 0.059(3) 0.099(4) 0.014(3) 0.009(3) 0.002(2)
C2 0.069(3) 0.060(3) 0.048(2) -0.0017(19) -0.001(2) -0.004(2)
C14 0.053(2) 0.074(3) 0.045(2) 0.005(2) -0.0045(18) 0.001(2)
C15 0.052(2) 0.050(2) 0.056(2) 0.0118(18) 0.0065(18) 0.0050(18)
C19 0.063(3) 0.059(3) 0.057(2) -0.014(2) 0.010(2) 0.002(2)
C20 0.071(3) 0.045(2) 0.070(3) 0.003(2) 0.014(2) 0.003(2)
C6 0.115(5) 0.066(3) 0.080(3) 0.022(3) 0.029(3) 0.029(3)
C3 0.064(3) 0.082(3) 0.078(3) -0.011(3) 0.002(2) -0.019(3)
C7 0.084(3) 0.087(4) 0.071(3) 0.010(3) 0.013(3) 0.032(3)
C5 0.119(5) 0.040(2) 0.085(3) 0.007(2) 0.041(3) 0.004(3)

loop_
_atom_type_symbol
_atom_type_description
_atom_type_scat_dispersion_real
_atom_type_scat_dispersion_imag
_atom_type_scat_source
C C 0.0033 0.0016 'International Tables Vol C Tables 4.2.6.8 and 6.1.1.4'
H H 0.0000 0.0000 'International Tables Vol C Tables 4.2.6.8 and 6.1.1.4'
N N 0.0061 0.0033 'International Tables Vol C Tables 4.2.6.8 and 6.1.1.4'
O O 0.0106 0.0060 'International Tables Vol C Tables 4.2.6.8 and 6.1.1.4'
S S 0.1246 0.1234 'International Tables Vol C Tables 4.2.6.8 and 6.1.1.4'
Ag Ag -0.8971 1.1015 'International Tables Vol C Tables 4.2.6.8 and 6.1.1.4'

loop_
_geom_angle_atom_site_label_1
_geom_angle_atom_site_label_2
_geom_angle_atom_site_label_3
_geom_angle
_geom_angle_site_symmetry_3
N1 Ag1 N2 163.97(12) .
N1 Ag1 Ag1 97.45(9) 3_755
N2 Ag1 Ag1 85.97(8) 3_755
O1 S1 O2 114.6(2) .
O1 S1 O3 112.2(2) .
O2 S1 O3 111.7(2) .
O1 S1 C1 106.21(17) .
O2 S1 C1 106.10(18) .
O3 S1 C1 105.15(18) .
C14 C13 C12 119.3(4) .
C14 C13 H13 120.3 .
C12 C13 H13 120.3 .
C11 N1 C15 116.7(3) .
C11 N1 Ag1 120.3(2) .
C15 N1 Ag1 122.7(3) .
C17 N2 C21 117.8(3) .
C17 N2 Ag1 121.1(2) .
C21 N2 Ag1 120.9(3) .
C2 C1 C9 120.0(3) .
C2 C1 S1 118.3(3) .
C9 C1 S1 121.6(3) .
N1 C11 C12 124.9(3) .
N1 C11 H11 117.5 .
C12 C11 H11 117.5 .
C1 C9 C8 124.1(4) .
C1 C9 C10 118.0(3) .
C8 C9 C10 117.9(4) .
C17 C18 C19 116.3(3) .
C17 C18 C22 121.2(4) .
C19 C18 C22 122.6(4) .
C18 C22 H22A 109.5 .
C18 C22 H22B 109.5 .
H22A C22 H22B 109.5 .
C18 C22 H22C 109.5 .
H22A C22 H22C 109.5 .
H22B C22 H22C 109.5 .
C4 C10 C5 121.6(4) .
C4 C10 C9 119.2(4) .
C5 C10 C9 119.1(4) .
N2 C21 C20 122.1(4) .
N2 C21 H21 119.0 .
C20 C21 H21 119.0 .
N2 C17 C18 124.2(3) .
N2 C17 H17 117.9 .
C18 C17 H17 117.9 .
C11 C12 C13 116.8(4) .
C11 C12 C16 120.8(4) .
C13 C12 C16 122.5(4) .
C3 C4 C10 121.1(4) .
C3 C4 H4 119.5 .
C10 C4 H4 119.5 .
C7 C8 C9 119.7(4) .
C7 C8 H8 120.1 .
C9 C8 H8 120.1 .
C12 C16 H16A 109.5 .
C12 C16 H16B 109.5 .
H16A C16 H16B 109.5 .
C12 C16 H16C 109.5 .
H16A C16 H16C 109.5 .
H16B C16 H16C 109.5 .
C1 C2 C3 121.4(4) .
C1 C2 H2 119.3 .
C3 C2 H2 119.3 .
C13 C14 C15 120.1(4) .
C13 C14 H14 119.9 .
C15 C14 H14 119.9 .
N1 C15 C14 122.2(4) .
N1 C15 H15 118.9 .
C14 C15 H15 118.9 .
C20 C19 C18 120.0(4) .
C20 C19 H19 120.0 .
C18 C19 H19 120.0 .
C21 C20 C19 119.6(4) .
C21 C20 H20 120.2 .
C19 C20 H20 120.2 .
C5 C6 C7 119.9(5) .
C5 C6 H6 120.1 .
C7 C6 H6 120.1 .
C4 C3 C2 120.3(4) .
C4 C3 H3 119.9 .
C2 C3 H3 119.9 .
C8 C7 C6 122.2(5) .
C8 C7 H7 118.9 .
C6 C7 H7 118.9 .
C6 C5 C10 121.1(5) .
C6 C5 H5 119.4 .
C10 C5 H5 119.4 .

loop_
_geom_bond_atom_site_label_1
_geom_bond_atom_site_label_2
_geom_bond_distance
_geom_bond_site_symmetry_2
Ag1 N1 2.134(3) .
Ag1 N2 2.143(3) .
Ag1 Ag1 3.2808(7) 3_755
S1 O1 1.432(3) .
S1 O2 1.440(3) .
S1 O3 1.462(3) .
S1 C1 1.792(4) .
C13 C14 1.362(5) .
C13 C12 1.393(5) .
C13 H13 0.9300 .
N1 C11 1.340(5) .
N1 C15 1.347(5) .
N2 C17 1.336(5) .
N2 C21 1.340(5) .
C1 C2 1.357(5) .
C1 C9 1.418(5) .
C11 C12 1.368(5) .
C11 H11 0.9300 .
C9 C8 1.422(5) .
C9 C10 1.427(5) .
C18 C17 1.383(5) .
C18 C19 1.388(6) .
C18 C22 1.491(5) .
C22 H22A 0.9600 .
C22 H22B 0.9600 .
C22 H22C 0.9600 .
C10 C4 1.408(6) .
C10 C5 1.418(6) .
C21 C20 1.363(6) .
C21 H21 0.9300 .
C17 H17 0.9300 .
C12 C16 1.507(5) .
C4 C3 1.336(7) .
C4 H4 0.9300 .
C8 C7 1.373(6) .
C8 H8 0.9300 .
C16 H16A 0.9600 .
C16 H16B 0.9600 .
C16 H16C 0.9600 .
C2 C3 1.399(6) .
C2 H2 0.9300 .
C14 C15 1.366(6) .
C14 H14 0.9300 .
C15 H15 0.9300 .
C19 C20 1.373(6) .
C19 H19 0.9300 .
C20 H20 0.9300 .
C6 C5 1.351(7) .
C6 C7 1.377(7) .
C6 H6 0.9300 .
C3 H3 0.9300 .
C7 H7 0.9300 .
C5 H5 0.9300 .

loop_
_geom_torsion_atom_site_label_1
_geom_torsion_atom_site_label_2
_geom_torsion_atom_site_label_3
_geom_torsion_atom_site_label_4
_geom_torsion
_geom_torsion_site_symmetry_1
N2 Ag1 N1 C11 44.0(6) .
Ag1 Ag1 N1 C11 -57.4(3) 3_755
N2 Ag1 N1 C15 -142.9(4) .
Ag1 Ag1 N1 C15 115.6(3) 3_755
N1 Ag1 N2 C17 -42.3(6) .
Ag1 Ag1 N2 C17 60.7(3) 3_755
N1 Ag1 N2 C21 131.9(4) .
Ag1 Ag1 N2 C21 -125.1(3) 3_755
O1 S1 C1 C2 -122.6(3) .
O2 S1 C1 C2 115.0(3) .
O3 S1 C1 C2 -3.5(3) .
O1 S1 C1 C9 55.7(3) .
O2 S1 C1 C9 -66.7(3) .
O3 S1 C1 C9 174.9(3) .
C15 N1 C11 C12 -0.1(6) .
Ag1 N1 C11 C12 173.3(3) .
C2 C1 C9 C8 179.0(4) .
S1 C1 C9 C8 0.7(5) .
C2 C1 C9 C10 0.1(5) .
S1 C1 C9 C10 -178.2(3) .
C1 C9 C10 C4 -1.0(5) .
C8 C9 C10 C4 -180.0(4) .
C1 C9 C10 C5 177.2(3) .
C8 C9 C10 C5 -1.7(5) .
C17 N2 C21 C20 0.5(6) .
Ag1 N2 C21 C20 -173.9(3) .
C21 N2 C17 C18 -0.1(6) .
Ag1 N2 C17 C18 174.3(3) .
C19 C18 C17 N2 -0.4(6) .
C22 C18 C17 N2 179.4(4) .
N1 C11 C12 C13 -0.9(6) .
N1 C11 C12 C16 179.7(4) .
C14 C13 C12 C11 1.4(6) .
C14 C13 C12 C16 -179.3(4) .
C5 C10 C4 C3 -177.1(4) .
C9 C10 C4 C3 1.1(6) .
C1 C9 C8 C7 -177.8(4) .
C10 C9 C8 C7 1.1(6) .
C9 C1 C2 C3 0.7(6) .
S1 C1 C2 C3 179.1(3) .
C12 C13 C14 C15 -0.9(6) .
C11 N1 C15 C14 0.7(6) .
Ag1 N1 C15 C14 -172.5(3) .
C13 C14 C15 N1 -0.2(6) .
C17 C18 C19 C20 0.5(6) .
C22 C18 C19 C20 -179.3(4) .
N2 C21 C20 C19 -0.4(6) .
C18 C19 C20 C21 -0.1(6) .
C10 C4 C3 C2 -0.2(7) .
C1 C2 C3 C4 -0.7(7) .
C9 C8 C7 C6 0.5(7) .
C5 C6 C7 C8 -1.4(8) .
C7 C6 C5 C10 0.8(8) .
C4 C10 C5 C6 179.0(4) .
C9 C10 C5 C6 0.8(6) .
